data_7115141
loop_
_publ_author_name
'Bretonni\`ere, Yann'
'Mazzanti, Marinella'
'Wietzke, Raphael'
'P\'ecaut, Jacques'

_publ_section_title
;
 Unprecedented self-assembly of M3L2 trinuclear lanthanide complexes
 assisted by a flexible tripodal ligand containing terpyridine binding
 units
;
_journal_issue 16
_journal_name_full 'Chemical Communications'
_journal_page_first 1543
_journal_paper_doi 10.1039/b004152l
_journal_year 2000
_chemical_formula_sum 'C121 H104 F27 La3 N28 O37 S9'
_chemical_formula_weight 3760.59
_chemical_name_common '[La3(?3-trenterpy)2(Otf)4(H2O)2](Otf)5.2H2O.2CH3CN'
_chemical_name_systematic
; 
 ? 
;
_space_group_IT_number 15
_symmetry_cell_setting monoclinic
_symmetry_space_group_name_Hall '-C 2yc'
_symmetry_space_group_name_H-M 'C 1 2/c 1'
_atom_sites_solution_hydrogens geom
_atom_sites_solution_primary direct
_atom_sites_solution_secondary difmap
_audit_creation_method SHELXL-97
_cell_angle_alpha 90.00
_cell_angle_beta 93.8740(10)
_cell_angle_gamma 90.00
_cell_formula_units_Z 4
_cell_length_a 19.2737(9)
_cell_length_b 26.4590(12)
_cell_length_c 30.2609(14)
_cell_measurement_reflns_used 8192
_cell_measurement_temperature 143(2)
_cell_measurement_theta_max 29.12
_cell_measurement_theta_min 1.51
_cell_volume 15396.7(12)
_computing_structure_refinement 'SHELXL-97 (Sheldrick, 1997)'
_computing_structure_solution 'SHELXS-97 (Sheldrick, 1990)'
_diffrn_ambient_temperature 143(2)
_diffrn_measured_fraction_theta_full 0.910
_diffrn_measured_fraction_theta_max 0.910
_diffrn_radiation_monochromator graphite
_diffrn_radiation_source 'fine-focus sealed tube'
_diffrn_radiation_type MoK\a
_diffrn_radiation_wavelength 0.71073
_diffrn_reflns_av_R_equivalents 0.1029
_diffrn_reflns_av_sigmaI/netI 0.1779
_diffrn_reflns_limit_h_max 26
_diffrn_reflns_limit_h_min -24
_diffrn_reflns_limit_k_max 17
_diffrn_reflns_limit_k_min -34
_diffrn_reflns_limit_l_max 41
_diffrn_reflns_limit_l_min -39
_diffrn_reflns_number 50062
_diffrn_reflns_theta_full 29.12
_diffrn_reflns_theta_max 29.12
_diffrn_reflns_theta_min 1.51
_diffrn_standards_decay_% 0
_exptl_absorpt_coefficient_mu 1.054
_exptl_absorpt_correction_type SADABS
_exptl_crystal_colour yellow
_exptl_crystal_density_diffrn 1.622
_exptl_crystal_density_method 'not measured'
_exptl_crystal_F_000 7520
_exptl_crystal_size_max 0.5
_exptl_crystal_size_mid 0.15
_exptl_crystal_size_min 0.15
_refine_diff_density_max 2.498
_refine_diff_density_min -2.400
_refine_diff_density_rms 0.228
_refine_ls_extinction_method none
_refine_ls_goodness_of_fit_ref 1.326
_refine_ls_hydrogen_treatment mixed
_refine_ls_matrix_type full
_refine_ls_number_parameters 992
_refine_ls_number_reflns 18848
_refine_ls_number_restraints 999
_refine_ls_restrained_S_all 1.319
_refine_ls_R_factor_all 0.2163
_refine_ls_R_factor_gt 0.0947
_refine_ls_shift/su_max 0.934
_refine_ls_shift/su_mean 0.028
_refine_ls_structure_factor_coef Fsqd
_refine_ls_weighting_details 'calc w=1/[\s^2^(Fo^2^)+(0.1000P)^2^+0.0000P] where P=(Fo^2^+2Fc^2^)/3'
_refine_ls_weighting_scheme calc
_refine_ls_wR_factor_gt 0.2492
_refine_ls_wR_factor_ref 0.2881
_reflns_number_gt 7659
_reflns_number_total 18848
_reflns_threshold_expression >2sigma(I)
_cod_data_source_file b004152l.txt
_cod_data_source_block La3(trenterpy)2
_cod_depositor_comments
;
The following automatic conversions were performed:

'_symmetry_cell_setting' value 'Monoclinic' changed to 'monoclinic'
according to
/usr/data/users/saulius/automatic-downloads/retrospective/RSC/lib/dictionaries/cif_core.dic
dictionary named 'cif_core.dic' version 2.4.2 from 2011-04-26.

Automatic conversion script
Id: cif_fix_values 2281 2013-09-26 08:29:07Z andrius 
;
_cod_original_sg_symbol_H-M 'C2/c  '
_cod_database_code 7115141

loop_
_symmetry_equiv_pos_as_xyz
'x, y, z'
'-x, y, -z+1/2'
'x+1/2, y+1/2, z'
'-x+1/2, y+1/2, -z+1/2'
'-x, -y, -z'
'x, -y, z-1/2'
'-x+1/2, -y+1/2, -z'
'x+1/2, -y+1/2, z-1/2'

loop_
_atom_site_label
_atom_site_type_symbol
_atom_site_fract_x
_atom_site_fract_y
_atom_site_fract_z
_atom_site_U_iso_or_equiv
_atom_site_adp_type
_atom_site_occupancy
_atom_site_symmetry_multiplicity
_atom_site_calc_flag
_atom_site_refinement_flags
La1 La 0.5000 0.41368(2) 0.2500 0.03918(15) Uani 1 2 d SU
La2 La 0.53770(2) 0.739366(16) 0.090490(13) 0.05164(12) Uani 1 1 d U
O1 O 0.5697(2) 0.48675(16) 0.22640(13) 0.0442(11) Uani 1 1 d U
O2 O 0.5740(3) 0.73183(17) 0.17160(15) 0.0631(15) Uani 1 1 d U
O3 O 0.5344(3) 0.66882(16) 0.38022(15) 0.0601(14) Uani 1 1 d U
O4 O 0.6263(3) 0.66801(18) 0.10525(18) 0.0712(15) Uani 1 1 d U
N1 N 0.6481(5) 0.6269(2) 0.2714(2) 0.120(3) Uani 1 1 d U
N11 N 0.6218(3) 0.5362(2) 0.17869(19) 0.0601(16) Uani 1 1 d U
H11N H 0.6426 0.5391 0.1538 0.072 Uiso 1 1 calc R
N12 N 0.5732(3) 0.4057(2) 0.17543(16) 0.0502(14) Uani 1 1 d U
N13 N 0.4879(4) 0.3285(2) 0.19622(19) 0.0659(16) Uani 1 1 d U
N14 N 0.3775(4) 0.3606(2) 0.23825(18) 0.0594(15) Uani 1 1 d U
N21 N 0.5912(4) 0.7574(2) 0.24202(19) 0.068(2) Uani 1 1 d U
H21N H 0.5975 0.7826 0.2608 0.082 Uiso 1 1 calc R
N22 N 0.5719(4) 0.8248(2) 0.1392(2) 0.0654(17) Uani 1 1 d U
N23 N 0.5222(4) 0.8343(2) 0.05412(19) 0.0654(17) Uani 1 1 d U
N24 N 0.4395(4) 0.7607(2) 0.0228(2) 0.0650(16) Uani 1 1 d U
N41 N 0.5584(3) 0.5869(2) 0.37168(18) 0.0515(15) Uani 1 1 d U
H41N H 0.5626 0.5566 0.3837 0.062 Uiso 1 1 calc R
N42 N 0.4935(3) 0.6561(2) 0.46126(18) 0.0543(16) Uani 1 1 d U
N43 N 0.4069(3) 0.7271(2) 0.48900(18) 0.0591(17) Uani 1 1 d U
N44 N 0.3328(3) 0.7762(2) 0.42369(19) 0.0641(18) Uani 1 1 d U
C1 C 0.6658(5) 0.5875(3) 0.2426(2) 0.075(2) Uani 1 1 d U
H1A H 0.6712 0.5555 0.2596 0.090 Uiso 1 1 calc R
H1B H 0.7110 0.5953 0.2304 0.090 Uiso 1 1 calc R
C2 C 0.6136(4) 0.5807(3) 0.2066(3) 0.067(2) Uani 1 1 d U
H2A H 0.6134 0.6111 0.1875 0.080 Uiso 1 1 calc R
H2B H 0.5675 0.5787 0.2191 0.080 Uiso 1 1 calc R
C3 C 0.5988(3) 0.4926(3) 0.1905(2) 0.0439(16) Uani 1 1 d U
C4 C 0.6069(3) 0.4459(3) 0.16136(19) 0.0440(16) Uani 1 1 d U
C5 C 0.6480(4) 0.4453(3) 0.1264(2) 0.064(2) Uani 1 1 d U
H5A H 0.6721 0.4748 0.1182 0.077 Uiso 1 1 calc R
C6 C 0.6536(4) 0.4005(4) 0.1032(3) 0.082(2) Uani 1 1 d U
H6A H 0.6806 0.3990 0.0781 0.099 Uiso 1 1 calc R
C7 C 0.6194(5) 0.3584(4) 0.1170(3) 0.088(3) Uani 1 1 d U
H7A H 0.6230 0.3274 0.1015 0.105 Uiso 1 1 calc R
C8 C 0.5782(4) 0.3612(3) 0.1546(2) 0.062(2) Uani 1 1 d U
C9 C 0.5394(5) 0.3177(3) 0.1715(2) 0.064(2) Uani 1 1 d U
C10 C 0.5527(6) 0.2677(3) 0.1609(3) 0.090(3) Uani 1 1 d U
H10A H 0.5907 0.2589 0.1440 0.108 Uiso 1 1 calc R
C11 C 0.5085(7) 0.2312(4) 0.1760(3) 0.111(3) Uani 1 1 d U
H11A H 0.5167 0.1966 0.1698 0.133 Uiso 1 1 calc R
C12 C 0.4537(6) 0.2443(3) 0.1993(3) 0.099(3) Uani 1 1 d U
H12A H 0.4223 0.2193 0.2085 0.119 Uiso 1 1 calc R
C13 C 0.4448(5) 0.2927(3) 0.2092(3) 0.073(2) Uani 1 1 d U
C14 C 0.3820(5) 0.3115(3) 0.2305(3) 0.076(2) Uani 1 1 d U
C15 C 0.3280(6) 0.2783(4) 0.2423(3) 0.117(3) Uani 1 1 d U
H15A H 0.3319 0.2428 0.2385 0.140 Uiso 1 1 calc R
C16 C 0.2707(6) 0.2988(4) 0.2591(4) 0.121(3) Uani 1 1 d U
H16A H 0.2332 0.2778 0.2665 0.145 Uiso 1 1 calc R
C17 C 0.2677(5) 0.3496(4) 0.2654(3) 0.096(3) Uani 1 1 d U
H17A H 0.2285 0.3646 0.2778 0.115 Uiso 1 1 calc R
C18 C 0.3214(4) 0.3785(3) 0.2538(2) 0.073(2) Uani 1 1 d U
H18A H 0.3179 0.4140 0.2572 0.088 Uiso 1 1 calc R
C21 C 0.6580(4) 0.6793(3) 0.2584(2) 0.068(2) Uani 1 1 d U
H21A H 0.6757 0.6806 0.2284 0.081 Uiso 1 1 calc R
H21B H 0.6925 0.6958 0.2794 0.081 Uiso 1 1 calc R
C22 C 0.5897(4) 0.7062(3) 0.2585(2) 0.059(2) Uani 1 1 d U
H22A H 0.5545 0.6868 0.2402 0.071 Uiso 1 1 calc R
H22B H 0.5748 0.7068 0.2892 0.071 Uiso 1 1 calc R
C23 C 0.5833(4) 0.7670(3) 0.1987(2) 0.059(2) Uani 1 1 d U
C24 C 0.5834(5) 0.8205(3) 0.1833(2) 0.067(2) Uani 1 1 d U
C25 C 0.5977(6) 0.8615(3) 0.2093(3) 0.103(4) Uani 1 1 d U
H25A H 0.6049 0.8576 0.2405 0.124 Uiso 1 1 calc R
C26 C 0.6018(7) 0.9084(3) 0.1905(4) 0.128(5) Uani 1 1 d U
H26A H 0.6138 0.9369 0.2085 0.154 Uiso 1 1 calc R
C27 C 0.5886(7) 0.9138(3) 0.1456(4) 0.114(4) Uani 1 1 d U
H27A H 0.5891 0.9463 0.1322 0.137 Uiso 1 1 calc R
C28 C 0.5746(5) 0.8711(3) 0.1203(3) 0.079(3) Uani 1 1 d U
C29 C 0.5600(6) 0.8731(3) 0.0717(3) 0.087(3) Uani 1 1 d U
C30 C 0.5786(7) 0.9141(4) 0.0464(4) 0.120(4) Uani 1 1 d U
H30A H 0.6028 0.9421 0.0597 0.144 Uiso 1 1 calc R
C31 C 0.5611(7) 0.9132(4) 0.0011(4) 0.144(4) Uani 1 1 d U
H31A H 0.5802 0.9374 -0.0178 0.173 Uiso 1 1 calc R
C32 C 0.5183(7) 0.8789(4) -0.0151(3) 0.115(4) Uani 1 1 d U
H32A H 0.4997 0.8812 -0.0450 0.138 Uiso 1 1 calc R
C33 C 0.4994(5) 0.8382(3) 0.0120(3) 0.075(2) Uani 1 1 d U
C34 C 0.4471(5) 0.7993(3) -0.0039(2) 0.068(2) Uani 1 1 d U
C35 C 0.4048(6) 0.8054(4) -0.0422(3) 0.093(3) Uani 1 1 d U
H35A H 0.4142 0.8321 -0.0619 0.112 Uiso 1 1 calc R
C36 C 0.3478(5) 0.7728(4) -0.0528(3) 0.089(3) Uani 1 1 d U
H36A H 0.3176 0.7779 -0.0785 0.107 Uiso 1 1 calc R
C37 C 0.3383(5) 0.7346(4) -0.0251(3) 0.084(3) Uani 1 1 d U
H37A H 0.3011 0.7115 -0.0311 0.101 Uiso 1 1 calc R
C38 C 0.3834(5) 0.7288(3) 0.0127(3) 0.073(2) Uani 1 1 d U
H38A H 0.3754 0.7018 0.0324 0.087 Uiso 1 1 calc R
C41 C 0.6420(4) 0.6174(3) 0.3189(2) 0.065(2) Uani 1 1 d U
H41A H 0.6472 0.6495 0.3356 0.078 Uiso 1 1 calc R
H41B H 0.6791 0.5939 0.3302 0.078 Uiso 1 1 calc R
C42 C 0.5720(4) 0.5947(3) 0.3252(2) 0.058(2) Uani 1 1 d U
H42A H 0.5356 0.6171 0.3113 0.070 Uiso 1 1 calc R
H42B H 0.5686 0.5618 0.3096 0.070 Uiso 1 1 calc R
C43 C 0.5396(4) 0.6262(2) 0.3956(2) 0.0467(17) Uani 1 1 d U
C44 C 0.5246(4) 0.6174(3) 0.4435(2) 0.0574(19) Uani 1 1 d U
C45 C 0.5422(4) 0.5732(3) 0.4665(2) 0.055(2) Uani 1 1 d U
H45A H 0.5638 0.5456 0.4529 0.066 Uiso 1 1 calc R
C46 C 0.5260(4) 0.5718(3) 0.5115(2) 0.060(2) Uani 1 1 d U
H46A H 0.5386 0.5433 0.5294 0.072 Uiso 1 1 calc R
C47 C 0.4925(4) 0.6113(3) 0.5287(2) 0.065(2) Uani 1 1 d U
H47A H 0.4788 0.6096 0.5582 0.078 Uiso 1 1 calc R
C48 C 0.4780(4) 0.6544(3) 0.5034(2) 0.0563(19) Uani 1 1 d U
C49 C 0.4394(4) 0.6979(3) 0.5195(2) 0.067(2) Uani 1 1 d U
C50 C 0.4386(4) 0.7079(4) 0.5647(2) 0.078(2) Uani 1 1 d U
H50A H 0.4646 0.6877 0.5859 0.094 Uiso 1 1 calc R
C51 C 0.3980(5) 0.7487(4) 0.5779(3) 0.097(3) Uani 1 1 d U
H51A H 0.3964 0.7566 0.6084 0.116 Uiso 1 1 calc R
C52 C 0.3614(5) 0.7764(4) 0.5472(3) 0.090(3) Uani 1 1 d U
H52A H 0.3331 0.8035 0.5561 0.108 Uiso 1 1 calc R
C53 C 0.3649(5) 0.7655(3) 0.5021(2) 0.072(2) Uani 1 1 d U
C54 C 0.3206(4) 0.7901(3) 0.4661(2) 0.066(2) Uani 1 1 d U
C55 C 0.2666(4) 0.8237(3) 0.4742(3) 0.072(2) Uani 1 1 d U
H55A H 0.2588 0.8331 0.5038 0.086 Uiso 1 1 calc R
C56 C 0.2262(5) 0.8425(3) 0.4407(3) 0.079(3) Uani 1 1 d U
H56A H 0.1917 0.8671 0.4457 0.095 Uiso 1 1 calc R
C57 C 0.2360(5) 0.8248(3) 0.3981(3) 0.074(2) Uani 1 1 d U
H57A H 0.2052 0.8351 0.3739 0.089 Uiso 1 1 calc R
C58 C 0.2897(5) 0.7926(3) 0.3910(3) 0.071(2) Uani 1 1 d U
H58A H 0.2962 0.7817 0.3617 0.086 Uiso 1 1 calc R
S1 S 0.40440(9) 0.44408(6) 0.13783(5) 0.0408(4) Uani 1 1 d U
F11 F 0.2802(2) 0.4289(2) 0.16549(16) 0.0888(15) Uani 1 1 d U
F12 F 0.2807(3) 0.4551(2) 0.09847(17) 0.0905(17) Uani 1 1 d U
F13 F 0.3053(3) 0.50672(18) 0.15106(19) 0.0957(18) Uani 1 1 d U
O11 O 0.4286(2) 0.45219(16) 0.18375(14) 0.0466(12) Uani 1 1 d U
O12 O 0.4055(2) 0.39274(16) 0.12251(14) 0.0497(13) Uani 1 1 d U
O13 O 0.4315(3) 0.48113(16) 0.10855(14) 0.0552(14) Uani 1 1 d U
C61 C 0.3132(4) 0.4600(3) 0.1378(3) 0.065(2) Uani 1 1 d U
S2 S 0.37877(17) 0.80727(10) 0.13936(8) 0.1093(9) Uani 1 1 d U
F21A F 0.3035(6) 0.8841(4) 0.1240(3) 0.138(3) Uani 0.613(5) 1 d PU
F22A F 0.3369(8) 0.8463(6) 0.0669(3) 0.201(5) Uani 0.613(5) 1 d PU
F23A F 0.4163(6) 0.8849(5) 0.1110(4) 0.183(4) Uani 0.613(5) 1 d PU
F21B F 0.2504(11) 0.8154(9) 0.1300(7) 0.198(6) Uani 0.387(5) 1 d PU
F22B F 0.3003(8) 0.7444(7) 0.1511(6) 0.134(4) Uani 0.387(5) 1 d PU
F23B F 0.2998(9) 0.7671(11) 0.0894(6) 0.195(7) Uani 0.387(5) 1 d PU
O21 O 0.4322(3) 0.77576(19) 0.12535(17) 0.0707(14) Uani 1 1 d U
O22 O 0.3853(4) 0.8223(2) 0.18397(18) 0.103(2) Uani 1 1 d U
C62A C 0.3671(7) 0.8562(5) 0.1067(4) 0.126(3) Uani 1 1 d U
C62B C 0.2977(7) 0.7784(6) 0.1284(5) 0.136(3) Uani 1 1 d U
S3 S 0.3258(2) 0.44074(12) -0.05227(12) 0.2206(19) Uani 1 1 d GU
F31 F 0.2207(4) 0.4536(3) -0.0146(4) 0.349(6) Uani 1 1 d GU
F32 F 0.2655(5) 0.5156(2) -0.0317(3) 0.417(5) Uani 1 1 d GU
F33 F 0.3083(6) 0.4768(3) 0.0183(2) 0.456(7) Uani 1 1 d GU
O31 O 0.3329(3) 0.39694(18) -0.03159(18) 0.153(3) Uani 1 1 d GU
O32 O 0.2877(4) 0.4406(2) -0.09066(18) 0.416(5) Uani 1 1 d GU
O33 O 0.3855(3) 0.4662(2) -0.0522(3) 0.362(6) Uani 1 1 d GU
C63 C 0.2779(4) 0.4735(2) -0.0186(2) 0.233(4) Uani 1 1 d GU
O101 O 0.2025(7) 0.4697(4) 0.2901(3) 0.207(5) Uani 1 1 d U
S4 S 0.2118(2) 0.33909(16) -0.16166(12) 0.1949(17) Uani 1 1 d GU
F41 F 0.1978(9) 0.3800(3) -0.0840(3) 0.493(5) Uani 1 1 d GU
F42 F 0.1048(6) 0.3758(5) -0.1245(5) 0.661(8) Uani 1 1 d GU
F43 F 0.1806(8) 0.4304(3) -0.1400(3) 0.690(8) Uani 1 1 d GU
O41 O 0.2829(3) 0.3550(4) -0.1578(3) 0.303(7) Uani 1 1 d GU
O42 O 0.1971(5) 0.2904(2) -0.1429(2) 0.281(7) Uiso 1 1 d GU
O43 O 0.1788(5) 0.3487(3) -0.2052(2) 0.379(7) Uani 1 1 d GU
C64 C 0.1715(6) 0.3833(3) -0.1259(3) 1.800 Uiso 1 1 d GU
N201 N 0.2187(13) 0.5778(7) 0.0367(8) 0.353(10) Uani 1 1 d U
C201 C 0.2770(7) 0.6193(5) 0.0226(7) 0.220(8) Uani 1 1 d U
S5 S 0.94091(19) 0.43127(14) -0.13795(13) 0.0673(12) Uiso 0.50 1 d PGU
F51 F 0.8252(4) 0.3847(3) -0.1336(3) 0.495(9) Uani 0.50 1 d PGU
F52 F 0.8687(4) 0.3774(3) -0.1935(3) 0.097(3) Uiso 0.50 1 d PGU
F53 F 0.8236(4) 0.4462(3) -0.1783(3) 0.165(6) Uani 0.50 1 d PGU
O51 O 0.9193(3) 0.4642(2) -0.1055(2) 0.143(5) Uani 0.50 1 d PGU
O52 O 0.9758(3) 0.3870(2) -0.1226(2) 0.113(5) Uani 0.50 1 d PGU
O53 O 0.9715(3) 0.4569(2) -0.1727(2) 0.141(5) Uani 0.50 1 d PGU
C65 C 0.8610(3) 0.4087(2) -0.1621(2) 0.24(2) Uiso 0.50 1 d PGU

loop_
_atom_site_aniso_label
_atom_site_aniso_U_11
_atom_site_aniso_U_22
_atom_site_aniso_U_33
_atom_site_aniso_U_23
_atom_site_aniso_U_13
_atom_site_aniso_U_12
La1 0.0679(4) 0.0278(3) 0.0246(2) 0.000 0.0231(2) 0.000
La2 0.0871(3) 0.0362(2) 0.03615(19) -0.00781(17) 0.03726(19) -0.0148(2)
O1 0.060(3) 0.046(2) 0.030(2) 0.0036(18) 0.0295(18) 0.001(2)
O2 0.119(4) 0.034(2) 0.039(2) -0.0037(19) 0.030(2) -0.006(3)
O3 0.098(4) 0.033(2) 0.056(3) 0.014(2) 0.051(2) 0.010(2)
O4 0.098(3) 0.041(3) 0.079(3) -0.009(2) 0.045(3) -0.009(2)
N1 0.267(8) 0.041(3) 0.066(3) 0.015(3) 0.105(4) 0.025(4)
N11 0.073(4) 0.056(3) 0.056(3) 0.017(2) 0.044(3) 0.000(3)
N12 0.079(3) 0.051(3) 0.023(2) -0.004(2) 0.019(2) 0.020(3)
N13 0.114(4) 0.047(3) 0.039(3) -0.014(2) 0.019(3) 0.001(3)
N14 0.101(3) 0.050(3) 0.029(3) -0.007(2) 0.017(3) -0.026(3)
N21 0.123(5) 0.047(3) 0.038(3) -0.003(3) 0.033(3) -0.002(3)
N22 0.122(5) 0.030(2) 0.048(3) -0.007(2) 0.030(3) -0.013(3)
N23 0.104(5) 0.051(3) 0.045(3) 0.004(2) 0.030(3) -0.013(3)
N24 0.093(4) 0.054(3) 0.051(3) -0.011(3) 0.032(2) -0.005(3)
N41 0.067(4) 0.038(3) 0.054(3) 0.010(2) 0.033(3) 0.006(3)
N42 0.077(4) 0.040(3) 0.049(3) 0.020(2) 0.034(3) 0.013(3)
N43 0.086(4) 0.054(3) 0.042(3) 0.016(2) 0.038(3) 0.021(3)
N44 0.095(4) 0.055(4) 0.046(3) 0.007(3) 0.035(3) 0.031(3)
C1 0.127(6) 0.049(4) 0.054(4) 0.004(3) 0.053(3) 0.008(4)
C2 0.076(5) 0.054(4) 0.078(4) 0.021(3) 0.057(3) 0.006(4)
C3 0.046(4) 0.054(3) 0.036(3) 0.015(3) 0.028(3) 0.013(3)
C4 0.051(4) 0.059(3) 0.024(3) 0.008(3) 0.015(3) 0.014(3)
C5 0.070(5) 0.086(4) 0.040(3) 0.007(3) 0.032(3) 0.020(4)
C6 0.088(5) 0.116(5) 0.049(4) -0.014(4) 0.042(4) 0.018(4)
C7 0.114(6) 0.090(5) 0.064(4) -0.030(4) 0.045(4) 0.021(4)
C8 0.098(5) 0.058(3) 0.031(3) -0.012(3) 0.016(3) 0.026(3)
C9 0.104(5) 0.054(3) 0.035(4) -0.014(3) 0.007(3) 0.018(4)
C10 0.147(7) 0.059(4) 0.063(5) -0.022(4) 0.015(5) 0.023(4)
C11 0.210(8) 0.051(5) 0.075(6) -0.011(4) 0.026(6) 0.009(5)
C12 0.171(7) 0.050(4) 0.076(6) -0.023(4) 0.015(5) -0.024(5)
C13 0.138(5) 0.035(3) 0.047(4) -0.006(3) 0.013(4) -0.018(3)
C14 0.125(4) 0.055(4) 0.049(5) 0.002(4) 0.014(4) -0.037(3)
C15 0.191(6) 0.068(4) 0.099(7) -0.018(5) 0.075(5) -0.064(4)
C16 0.169(6) 0.090(5) 0.112(8) -0.020(6) 0.065(6) -0.063(5)
C17 0.113(5) 0.100(5) 0.079(6) -0.020(5) 0.039(5) -0.060(4)
C18 0.097(4) 0.081(5) 0.044(4) -0.013(4) 0.028(4) -0.046(3)
C21 0.112(5) 0.046(3) 0.051(4) -0.003(3) 0.053(4) 0.001(4)
C22 0.084(5) 0.051(4) 0.046(4) -0.003(3) 0.035(4) -0.014(3)
C23 0.088(5) 0.052(3) 0.039(3) -0.008(3) 0.027(4) 0.000(4)
C24 0.117(7) 0.042(3) 0.044(3) -0.013(3) 0.022(4) -0.010(4)
C25 0.190(11) 0.052(4) 0.065(5) -0.018(3) -0.022(7) 0.013(6)
C26 0.244(13) 0.040(4) 0.092(5) -0.029(4) -0.045(8) 0.015(7)
C27 0.209(12) 0.035(4) 0.094(5) -0.003(4) -0.023(8) -0.019(6)
C28 0.139(8) 0.037(3) 0.063(3) -0.004(3) 0.019(5) -0.020(5)
C29 0.153(8) 0.050(4) 0.060(3) 0.008(3) 0.031(4) -0.026(5)
C30 0.190(10) 0.072(5) 0.096(5) 0.036(4) 0.000(6) -0.054(6)
C31 0.222(11) 0.122(7) 0.089(5) 0.060(5) 0.012(7) -0.080(6)
C32 0.181(10) 0.102(6) 0.063(5) 0.039(4) 0.015(6) -0.040(5)
C33 0.106(6) 0.076(4) 0.048(4) 0.011(3) 0.033(3) -0.012(4)
C34 0.101(5) 0.067(4) 0.040(4) -0.005(3) 0.029(3) 0.006(3)
C35 0.148(7) 0.094(6) 0.040(4) 0.001(4) 0.019(4) -0.002(5)
C36 0.111(6) 0.093(6) 0.065(5) -0.026(4) 0.014(4) 0.026(5)
C37 0.086(6) 0.087(6) 0.082(5) -0.029(4) 0.023(4) 0.007(5)
C38 0.093(5) 0.064(5) 0.065(4) -0.023(4) 0.033(3) 0.002(4)
C41 0.102(5) 0.049(4) 0.049(3) -0.001(3) 0.044(4) -0.005(4)
C42 0.090(5) 0.043(4) 0.044(3) -0.007(3) 0.022(4) -0.001(4)
C43 0.055(4) 0.039(3) 0.051(3) 0.017(3) 0.034(3) 0.007(3)
C44 0.078(5) 0.051(4) 0.048(3) 0.022(3) 0.041(3) 0.016(4)
C45 0.068(5) 0.039(3) 0.060(4) 0.021(3) 0.025(4) 0.014(3)
C46 0.070(5) 0.056(4) 0.055(4) 0.025(3) 0.014(4) 0.011(4)
C47 0.082(5) 0.068(4) 0.048(4) 0.029(3) 0.027(4) 0.019(4)
C48 0.071(5) 0.058(4) 0.044(3) 0.025(3) 0.037(3) 0.011(3)
C49 0.092(5) 0.070(4) 0.044(3) 0.024(3) 0.040(3) 0.029(4)
C50 0.094(6) 0.105(6) 0.041(3) 0.017(4) 0.040(4) 0.027(4)
C51 0.141(7) 0.111(7) 0.044(4) 0.017(4) 0.047(4) 0.042(5)
C52 0.126(6) 0.102(6) 0.048(3) 0.003(4) 0.045(4) 0.051(5)
C53 0.110(5) 0.068(5) 0.044(3) 0.013(3) 0.047(3) 0.032(4)
C54 0.096(5) 0.057(5) 0.049(3) 0.010(3) 0.039(3) 0.027(3)
C55 0.092(5) 0.069(5) 0.057(4) -0.009(4) 0.026(4) 0.030(4)
C56 0.090(5) 0.072(5) 0.079(5) 0.010(4) 0.032(4) 0.039(4)
C57 0.097(5) 0.062(5) 0.064(4) 0.014(4) 0.017(4) 0.031(4)
C58 0.118(6) 0.051(5) 0.048(4) 0.014(3) 0.032(4) 0.029(4)
S1 0.0596(11) 0.0368(9) 0.0281(8) -0.0050(7) 0.0189(7) -0.0069(8)
F11 0.068(3) 0.112(3) 0.092(3) -0.022(3) 0.043(2) -0.014(3)
F12 0.067(3) 0.116(4) 0.086(3) -0.025(3) -0.012(3) 0.008(3)
F13 0.076(3) 0.078(3) 0.133(4) -0.046(3) 0.002(3) 0.016(3)
O11 0.068(3) 0.040(2) 0.033(2) -0.0058(19) 0.0178(19) -0.002(2)
O12 0.070(3) 0.038(2) 0.044(2) -0.012(2) 0.026(2) -0.012(2)
O13 0.097(3) 0.037(2) 0.034(2) 0.003(2) 0.024(2) -0.014(3)
C61 0.069(4) 0.061(4) 0.064(4) -0.022(4) 0.008(3) -0.001(4)
S2 0.188(2) 0.0890(16) 0.0567(13) 0.0073(12) 0.0496(14) 0.0699(15)
F21A 0.166(5) 0.142(7) 0.112(6) 0.045(5) 0.055(6) 0.078(5)
F22A 0.311(12) 0.244(12) 0.052(5) 0.031(5) 0.034(5) 0.114(8)
F23A 0.209(6) 0.138(7) 0.224(9) 0.003(6) 0.167(6) 0.010(6)
F21B 0.191(6) 0.241(9) 0.157(14) 0.051(8) -0.018(11) 0.120(7)
F22B 0.097(9) 0.175(7) 0.133(7) 0.009(7) 0.039(9) 0.061(6)
F23B 0.071(9) 0.41(2) 0.110(6) 0.005(7) 0.038(6) 0.020(10)
O21 0.106(3) 0.044(3) 0.068(3) -0.011(2) 0.050(3) -0.005(2)
O22 0.177(6) 0.098(5) 0.039(3) 0.001(3) 0.034(3) 0.044(4)
C62A 0.175(7) 0.141(6) 0.067(5) 0.032(5) 0.039(5) 0.065(4)
C62B 0.125(5) 0.158(7) 0.129(7) -0.007(6) 0.025(6) 0.049(5)
S3 0.405(5) 0.103(3) 0.170(3) 0.058(2) 0.140(3) 0.017(3)
F31 0.248(6) 0.166(7) 0.649(19) 0.024(10) 0.152(6) 0.071(5)
F32 0.834(16) 0.140(5) 0.324(8) 0.071(5) 0.397(8) 0.094(6)
F33 0.685(14) 0.508(19) 0.174(6) -0.083(7) 0.027(8) -0.141(14)
O31 0.196(6) 0.108(4) 0.171(6) 0.042(4) 0.131(5) 0.016(4)
O32 0.878(12) 0.100(7) 0.244(6) -0.071(6) -0.151(8) 0.091(11)
O33 0.375(7) 0.140(7) 0.588(19) 0.168(10) 0.155(7) 0.019(6)
C63 0.320(8) 0.099(6) 0.279(7) -0.075(7) 0.017(7) 0.017(6)
O101 0.326(13) 0.130(7) 0.157(9) -0.027(7) -0.041(9) -0.046(8)
S4 0.255(4) 0.206(3) 0.128(3) 0.025(3) 0.047(3) -0.125(3)
F41 1.004(12) 0.197(10) 0.330(7) 0.048(6) 0.427(8) 0.053(15)
F42 0.816(9) 0.649(18) 0.57(2) 0.226(16) 0.450(8) 0.353(10)
F43 1.37(2) 0.332(8) 0.442(11) 0.180(8) 0.612(15) 0.282(11)
O41 0.250(6) 0.370(15) 0.300(13) 0.083(12) 0.093(7) -0.152(10)
O43 0.377(12) 0.505(17) 0.249(8) 0.274(10) -0.009(8) -0.101(15)
N201 0.437(16) 0.216(15) 0.43(3) 0.034(15) 0.212(18) 0.055(11)
C201 0.114(9) 0.121(8) 0.41(2) -0.144(10) -0.058(11) 0.059(7)
F51 0.276(16) 0.281(10) 0.88(2) 0.411(11) -0.315(19) -0.215(12)
F53 0.094(9) 0.186(11) 0.219(14) 0.091(9) 0.045(9) 0.055(9)
O51 0.210(12) 0.063(7) 0.169(9) -0.019(8) 0.119(8) -0.020(7)
O52 0.214(14) 0.070(6) 0.056(7) 0.029(5) 0.021(8) 0.049(8)
O53 0.206(13) 0.088(8) 0.144(8) 0.061(6) 0.114(8) 0.057(9)

loop_
_atom_type_symbol
_atom_type_description
_atom_type_scat_dispersion_real
_atom_type_scat_dispersion_imag
_atom_type_scat_source
C C 0.0033 0.0016 'International Tables Vol C Tables 4.2.6.8 and 6.1.1.4'
H H 0.0000 0.0000 'International Tables Vol C Tables 4.2.6.8 and 6.1.1.4'
N N 0.0061 0.0033 'International Tables Vol C Tables 4.2.6.8 and 6.1.1.4'
O O 0.0106 0.0060 'International Tables Vol C Tables 4.2.6.8 and 6.1.1.4'
F F 0.0171 0.0103 'International Tables Vol C Tables 4.2.6.8 and 6.1.1.4'
S S 0.1246 0.1234 'International Tables Vol C Tables 4.2.6.8 and 6.1.1.4'
La La -0.2871 2.4523 'International Tables Vol C Tables 4.2.6.8 and 6.1.1.4'

loop_
_geom_angle_atom_site_label_1
_geom_angle_atom_site_label_2
_geom_angle_atom_site_label_3
_geom_angle
_geom_angle_site_symmetry_1
_geom_angle_site_symmetry_3
O1 La1 O1 77.92(19) 2_655 .
O1 La1 O11 69.13(13) 2_655 .
O1 La1 O11 74.84(14) . .
O1 La1 O11 74.84(14) 2_655 2_655
O1 La1 O11 69.13(13) . 2_655
O11 La1 O11 133.19(19) . 2_655
O1 La1 N14 87.65(16) 2_655 .
O1 La1 N14 146.73(16) . .
O11 La1 N14 72.02(16) . .
O11 La1 N14 135.63(15) 2_655 .
O1 La1 N14 146.73(16) 2_655 2_655
O1 La1 N14 87.64(16) . 2_655
O11 La1 N14 135.63(15) . 2_655
O11 La1 N14 72.02(16) 2_655 2_655
N14 La1 N14 118.5(3) . 2_655
O1 La1 N12 60.43(15) 2_655 2_655
O1 La1 N12 127.76(15) . 2_655
O11 La1 N12 113.20(16) . 2_655
O11 La1 N12 70.54(15) 2_655 2_655
N14 La1 N12 65.39(16) . 2_655
N14 La1 N12 109.78(17) 2_655 2_655
O1 La1 N12 127.76(15) 2_655 .
O1 La1 N12 60.43(15) . .
O11 La1 N12 70.54(15) . .
O11 La1 N12 113.20(16) 2_655 .
N14 La1 N12 109.77(17) . .
N14 La1 N12 65.38(16) 2_655 .
N12 La1 N12 171.2(2) 2_655 .
O1 La1 N13 119.19(16) 2_655 2_655
O1 La1 N13 140.63(18) . 2_655
O11 La1 N13 142.99(17) . 2_655
O11 La1 N13 81.11(16) 2_655 2_655
N14 La1 N13 72.44(19) . 2_655
N14 La1 N13 58.19(19) 2_655 2_655
N12 La1 N13 58.99(18) 2_655 2_655
N12 La1 N13 113.03(18) . 2_655
O1 La1 N13 140.63(18) 2_655 .
O1 La1 N13 119.19(16) . .
O11 La1 N13 81.11(16) . .
O11 La1 N13 142.99(17) 2_655 .
N14 La1 N13 58.19(19) . .
N14 La1 N13 72.44(19) 2_655 .
N12 La1 N13 113.03(18) 2_655 .
N12 La1 N13 58.99(18) . .
N13 La1 N13 71.7(2) 2_655 .
O2 La2 O3 73.86(16) . 2_655
O2 La2 O21 78.63(17) . .
O3 La2 O21 70.10(15) 2_655 .
O2 La2 O4 68.49(17) . .
O3 La2 O4 76.71(16) 2_655 .
O21 La2 O4 138.44(17) . .
O2 La2 N43 139.00(19) . 2_655
O3 La2 N43 118.78(16) 2_655 2_655
O21 La2 N43 141.81(18) . 2_655
O4 La2 N43 76.66(18) . 2_655
O2 La2 N44 89.11(18) . 2_655
O3 La2 N44 147.88(18) 2_655 2_655
O21 La2 N44 133.87(18) . 2_655
O4 La2 N44 71.70(18) . 2_655
N43 La2 N44 59.13(18) 2_655 2_655
O2 La2 N23 118.60(16) . .
O3 La2 N23 140.23(18) 2_655 .
O21 La2 N23 75.63(18) . .
O4 La2 N23 142.67(19) . .
N43 La2 N23 78.07(18) 2_655 .
N44 La2 N23 71.8(2) 2_655 .
O2 La2 N42 121.92(16) . 2_655
O3 La2 N42 60.14(15) 2_655 2_655
O21 La2 N42 112.97(17) . 2_655
O4 La2 N42 68.03(17) . 2_655
N43 La2 N42 58.89(17) 2_655 2_655
N44 La2 N42 111.24(18) 2_655 2_655
N23 La2 N42 119.40(18) . 2_655
O2 La2 N24 151.03(18) . .
O3 La2 N24 92.60(18) 2_655 .
O21 La2 N24 72.65(18) . .
O4 La2 N24 134.19(18) . .
N43 La2 N24 69.97(19) 2_655 .
N44 La2 N24 113.52(19) 2_655 .
N23 La2 N24 57.61(19) . .
N42 La2 N24 68.11(18) 2_655 .
O2 La2 N22 60.14(16) . .
O3 La2 N22 122.47(16) 2_655 .
O21 La2 N22 68.67(19) . .
O4 La2 N22 112.25(19) . .
N43 La2 N22 118.53(18) 2_655 .
N44 La2 N22 66.70(19) 2_655 .
N23 La2 N22 58.68(18) . .
N42 La2 N22 177.38(17) 2_655 .
N24 La2 N22 110.96(19) . .
C3 O1 La1 128.4(4) . .
C23 O2 La2 127.0(4) . .
C43 O3 La2 125.7(4) . 2_655
C1 N1 C41 120.9(6) . .
C1 N1 C21 119.5(6) . .
C41 N1 C21 116.5(6) . .
C3 N11 C2 120.4(6) . .
C8 N12 C4 119.9(6) . .
C8 N12 La1 120.6(5) . .
C4 N12 La1 119.4(4) . .
C9 N13 C13 121.6(7) . .
C9 N13 La1 118.2(5) . .
C13 N13 La1 115.5(5) . .
C14 N14 C18 119.2(7) . .
C14 N14 La1 117.3(6) . .
C18 N14 La1 119.7(5) . .
C23 N21 C22 121.0(6) . .
C28 N22 C24 119.1(6) . .
C28 N22 La2 122.2(5) . .
C24 N22 La2 118.7(4) . .
C33 N23 C29 117.1(7) . .
C33 N23 La2 118.4(5) . .
C29 N23 La2 119.8(5) . .
C34 N24 C38 117.0(7) . .
C34 N24 La2 121.1(5) . .
C38 N24 La2 121.7(5) . .
C43 N41 C42 119.0(6) . .
C44 N42 C48 120.2(6) . .
C44 N42 La2 118.5(4) . 2_655
C48 N42 La2 121.2(5) . 2_655
C49 N43 C53 119.4(6) . .
C49 N43 La2 119.3(5) . 2_655
C53 N43 La2 116.2(4) . 2_655
C58 N44 C54 118.2(7) . .
C58 N44 La2 122.2(5) . 2_655
C54 N44 La2 117.3(5) . 2_655
N1 C1 C2 111.8(8) . .
C1 C2 N11 115.9(6) . .
O1 C3 N11 121.6(6) . .
O1 C3 C4 117.6(6) . .
N11 C3 C4 120.7(5) . .
N12 C4 C5 124.1(7) . .
N12 C4 C3 112.9(5) . .
C5 C4 C3 122.8(7) . .
C4 C5 C6 118.2(8) . .
C7 C6 C5 119.0(7) . .
C6 C7 C8 120.1(8) . .
N12 C8 C7 118.7(7) . .
N12 C8 C9 117.8(6) . .
C7 C8 C9 123.5(7) . .
N13 C9 C10 119.7(8) . .
N13 C9 C8 116.4(7) . .
C10 C9 C8 123.8(8) . .
C11 C10 C9 117.6(10) . .
C12 C11 C10 120.8(9) . .
C13 C12 C11 118.7(10) . .
N13 C13 C12 121.6(9) . .
N13 C13 C14 115.5(7) . .
C12 C13 C14 122.5(9) . .
N14 C14 C15 120.2(9) . .
N14 C14 C13 117.8(7) . .
C15 C14 C13 122.0(8) . .
C16 C15 C14 118.2(9) . .
C15 C16 C17 119.4(10) . .
C18 C17 C16 118.7(10) . .
N14 C18 C17 124.1(9) . .
N1 C21 C22 108.7(7) . .
N21 C22 C21 114.0(6) . .
O2 C23 N21 120.4(7) . .
O2 C23 C24 120.4(6) . .
N21 C23 C24 119.1(6) . .
C25 C24 N22 121.5(7) . .
C25 C24 C23 125.6(7) . .
N22 C24 C23 112.8(6) . .
C24 C25 C26 119.9(9) . .
C27 C26 C25 119.6(9) . .
C26 C27 C28 118.6(8) . .
N22 C28 C27 121.3(8) . .
N22 C28 C29 116.2(7) . .
C27 C28 C29 122.5(8) . .
N23 C29 C30 122.0(8) . .
N23 C29 C28 115.2(7) . .
C30 C29 C28 122.6(8) . .
C29 C30 C31 118.5(10) . .
C32 C31 C30 119.4(10) . .
C31 C32 C33 119.5(10) . .
N23 C33 C32 122.3(8) . .
N23 C33 C34 115.3(7) . .
C32 C33 C34 122.1(8) . .
N24 C34 C35 121.5(8) . .
N24 C34 C33 115.9(7) . .
C35 C34 C33 122.4(8) . .
C36 C35 C34 121.6(9) . .
C37 C36 C35 117.2(9) . .
C36 C37 C38 119.6(9) . .
N24 C38 C37 123.0(8) . .
N1 C41 C42 108.9(7) . .
N41 C42 C41 113.5(6) . .
O3 C43 N41 122.2(6) . .
O3 C43 C44 119.3(6) . .
N41 C43 C44 118.4(6) . .
N42 C44 C45 123.3(6) . .
N42 C44 C43 113.1(6) . .
C45 C44 C43 123.6(6) . .
C44 C45 C46 116.2(7) . .
C47 C46 C45 119.4(7) . .
C46 C47 C48 120.3(7) . .
N42 C48 C47 120.4(7) . .
N42 C48 C49 116.3(6) . .
C47 C48 C49 123.0(6) . .
N43 C49 C50 122.3(7) . .
N43 C49 C48 116.8(6) . .
C50 C49 C48 120.9(7) . .
C49 C50 C51 117.9(8) . .
C52 C51 C50 119.9(8) . .
C51 C52 C53 120.1(8) . .
N43 C53 C52 120.1(7) . .
N43 C53 C54 115.7(6) . .
C52 C53 C54 123.9(7) . .
N44 C54 C55 120.8(7) . .
N44 C54 C53 116.1(7) . .
C55 C54 C53 123.0(7) . .
C56 C55 C54 120.3(8) . .
C55 C56 C57 118.0(8) . .
C58 C57 C56 120.2(8) . .
N44 C58 C57 122.1(7) . .
O12 S1 O11 116.0(3) . .
O12 S1 O13 115.5(3) . .
O11 S1 O13 112.4(3) . .
O12 S1 C61 104.9(3) . .
O11 S1 C61 102.4(3) . .
O13 S1 C61 103.5(4) . .
S1 O11 La1 144.1(3) . .
F12 C61 F13 108.2(7) . .
F12 C61 F11 106.4(7) . .
F13 C61 F11 108.3(7) . .
F12 C61 S1 112.4(6) . .
F13 C61 S1 110.7(6) . .
F11 C61 S1 110.7(6) . .
O22 S2 O21 115.9(4) . .
O22 S2 C62A 110.9(5) . .
O21 S2 C62A 111.1(5) . .
O22 S2 C62B 109.1(6) . .
O21 S2 C62B 110.2(5) . .
C62A S2 C62B 98.3(7) . .
S2 O21 La2 165.5(3) . .
F23A C62A F22A 120.8(13) . .
F23A C62A F21A 107.2(12) . .
F22A C62A F21A 95.3(11) . .
F23A C62A S2 110.7(11) . .
F22A C62A S2 115.3(11) . .
F21A C62A S2 104.5(8) . .
F22B C62B F23B 113(2) . .
F22B C62B F21B 124.0(18) . .
F23B C62B F21B 106.4(18) . .
F22B C62B S2 103.3(13) . .
F23B C62B S2 101.7(13) . .
F21B C62B S2 106.0(14) . .
O31 S3 O32 116.3 . .
O31 S3 O33 112.5 . .
O32 S3 O33 115.4 . .
O31 S3 C63 102.1 . .
O32 S3 C63 103.8 . .
O33 S3 C63 104.5 . .
F32 C63 F33 107.8 . .
F32 C63 F31 105.6 . .
F33 C63 F31 108.3 . .
F32 C63 S3 112.7 . .
F33 C63 S3 110.1 . .
F31 C63 S3 112.1 . .
O41 S4 O42 116.3 . .
O41 S4 O43 112.5 . .
O42 S4 O43 115.4 . .
O41 S4 C64 102.1 . .
O42 S4 C64 103.8 . .
O43 S4 C64 104.5 . .
F42 C64 F43 107.8 . .
F42 C64 F41 105.6 . .
F43 C64 F41 108.3 . .
F42 C64 S4 112.7 . .
F43 C64 S4 110.1 . .
F41 C64 S4 112.1 . .
O51 S5 O52 116.3 . .
O51 S5 O53 112.5 . .
O52 S5 O53 115.4 . .
O51 S5 C65 102.1 . .
O52 S5 C65 103.8 . .
O53 S5 C65 104.5 . .
F52 C65 F53 107.8 . .
F52 C65 F51 105.6 . .
F53 C65 F51 108.3 . .
F52 C65 S5 112.7 . .
F53 C65 S5 110.1 . .
F51 C65 S5 112.1 . .

loop_
_geom_bond_atom_site_label_1
_geom_bond_atom_site_label_2
_geom_bond_distance
_geom_bond_site_symmetry_2
La1 O1 2.487(4) 2_655
La1 O1 2.487(4) .
La1 O11 2.565(4) .
La1 O11 2.565(4) 2_655
La1 N14 2.750(6) .
La1 N14 2.750(6) 2_655
La1 N12 2.748(5) 2_655
La1 N12 2.748(5) .
La1 N13 2.781(6) 2_655
La1 N13 2.781(6) .
La2 O2 2.514(5) .
La2 O3 2.523(5) 2_655
La2 O21 2.542(5) .
La2 O4 2.565(5) .
La2 N43 2.717(5) 2_655
La2 N44 2.740(6) 2_655
La2 N23 2.750(6) .
La2 N42 2.747(5) 2_655
La2 N24 2.752(7) .
La2 N22 2.753(6) .
O1 C3 1.266(7) .
O2 C23 1.246(8) .
O3 C43 1.222(7) .
O3 La2 2.523(4) 2_655
N1 C1 1.416(10) .
N1 C41 1.472(9) .
N1 C21 1.458(9) .
N11 C3 1.295(8) .
N11 C2 1.463(9) .
N12 C8 1.342(9) .
N12 C4 1.330(9) .
N13 C9 1.314(10) .
N13 C13 1.336(10) .
N14 C14 1.324(10) .
N14 C18 1.298(10) .
N21 C23 1.333(9) .
N21 C22 1.444(9) .
N22 C28 1.354(9) .
N22 C24 1.345(9) .
N23 C33 1.325(10) .
N23 C29 1.349(10) .
N24 C34 1.318(10) .
N24 C38 1.388(10) .
N41 C43 1.331(8) .
N41 C42 1.464(9) .
N42 C44 1.319(9) .
N42 C48 1.329(8) .
N42 La2 2.747(5) 2_655
N43 C49 1.328(9) .
N43 C53 1.372(9) .
N43 La2 2.717(5) 2_655
N44 C58 1.321(10) .
N44 C54 1.370(9) .
N44 La2 2.740(6) 2_655
C1 C2 1.445(11) .
C3 C4 1.531(9) .
C4 C5 1.364(9) .
C5 C6 1.385(11) .
C6 C7 1.373(13) .
C7 C8 1.434(11) .
C8 C9 1.481(11) .
C9 C10 1.388(11) .
C10 C11 1.384(14) .
C11 C12 1.355(16) .
C12 C13 1.330(11) .
C13 C14 1.494(13) .
C14 C15 1.426(13) .
C15 C16 1.359(16) .
C16 C17 1.362(13) .
C17 C18 1.352(11) .
C21 C22 1.497(11) .
C23 C24 1.490(10) .
C24 C25 1.357(11) .
C25 C26 1.369(13) .
C26 C27 1.374(14) .
C27 C28 1.381(12) .
C28 C29 1.481(12) .
C29 C30 1.388(12) .
C30 C31 1.389(15) .
C31 C32 1.300(15) .
C32 C33 1.417(12) .
C33 C34 1.497(12) .
C34 C35 1.379(12) .
C35 C36 1.418(14) .
C36 C37 1.332(13) .
C37 C38 1.399(12) .
C41 C42 1.500(11) .
C43 C44 1.515(9) .
C44 C45 1.392(9) .
C45 C46 1.418(10) .
C46 C47 1.351(11) .
C47 C48 1.392(10) .
C48 C49 1.471(10) .
C49 C50 1.394(10) .
C50 C51 1.407(12) .
C51 C52 1.346(12) .
C52 C53 1.402(10) .
C53 C54 1.490(11) .
C54 C55 1.402(11) .
C55 C56 1.332(11) .
C56 C57 1.397(12) .
C57 C58 1.369(11) .
S1 O12 1.436(5) .
S1 O11 1.451(4) .
S1 O13 1.443(5) .
S1 C61 1.807(9) .
F11 C61 1.363(9) .
F12 C61 1.314(9) .
F13 C61 1.310(9) .
S2 O22 1.405(6) .
S2 O21 1.412(6) .
S2 C62A 1.636(12) .
S2 C62B 1.750(15) .
F21A C62A 1.552(16) .
F22A C62A 1.327(16) .
F23A C62A 1.215(17) .
F21B C62B 1.34(2) .
F22B C62B 1.13(2) .
F23B C62B 1.22(2) .
S3 O31 1.320(3) .
S3 O32 1.333(3) .
S3 O33 1.333(3) .
S3 C63 1.664(4) .
F31 C63 1.234(3) .
F32 C63 1.203(3) .
F33 C63 1.229(3) .
S4 O41 1.430(4) .
S4 O42 1.444(4) .
S4 O43 1.445(4) .
S4 C64 1.804(5) .
F41 C64 1.337(4) .
F42 C64 1.304(4) .
F43 C64 1.332(4) .
N201 C201 1.65(3) .
S5 O51 1.399(3) .
S5 O52 1.412(4) .
S5 O53 1.413(4) .
S5 C65 1.764(4) .
F51 C65 1.307(3) .
F52 C65 1.275(3) .
F53 C65 1.303(3) .

loop_
_geom_hbond_atom_site_label_D
_geom_hbond_atom_site_label_H
_geom_hbond_atom_site_label_A
_geom_hbond_distance_DH
_geom_hbond_distance_HA
_geom_hbond_distance_DA
_geom_hbond_angle_DHA
_geom_hbond_site_symmetry_A
N21 H21N O22 0.88 1.98 2.835(8) 162.7 2_655
N41 H41N O13 0.88 2.01 2.865(7) 162.4 2_655
C1 H1B O43 0.99 2.74 3.68(9) 159.2 5_665
C12 H12A O42 0.95 2.95 3.40(5) 110.4 7
C21 H21A O43 0.99 3.04 3.70(11) 125.6 5_665
